data_7218104
loop_
_publ_author_name
'Baruah, Jubaraj Bikash'
'Kirillov, Alexander M.'
'Nath, Jayanta K.'

_publ_section_title
;
 Unusual solvent-mediated hydrolysis of dicarboxylate monoester ligands in
 copper(II) complexes toward simultaneous crystallization of new
 dicarboxylate derivatives
;
_journal_name_full 'RSC Adv.'
_journal_paper_doi 10.1039/C4RA05776G
_journal_year 2014
_chemical_formula_moiety 'C38 H34 Cu N8 O8'
_chemical_formula_sum 'C38 H34 Cu N8 O8'
_chemical_formula_weight 794.28
_chemical_name_systematic
; 
 ? 
;
_space_group_IT_number 14
_space_group_name_Hall '-P 2ybc'
_symmetry_cell_setting monoclinic
_symmetry_space_group_name_Hall '-P 2ybc'
_symmetry_space_group_name_H-M 'P 1 21/c 1'
_atom_sites_solution_hydrogens geom
_atom_sites_solution_primary direct
_atom_sites_solution_secondary difmap
_audit_creation_method SHELXL-97
_cell_angle_alpha 90.00
_cell_angle_beta 125.233(10)
_cell_angle_gamma 90.00
_cell_formula_units_Z 2
_cell_length_a 8.5178(13)
_cell_length_b 26.117(4)
_cell_length_c 9.9434(16)
_cell_measurement_temperature 296(2)
_cell_volume 1806.8(5)
_computing_cell_refinement 'Bruker SMART'
_computing_data_collection 'Bruker SMART'
_computing_data_reduction 'Bruker SAINT'
_computing_molecular_graphics 'Bruker SHELXTL'
_computing_publication_material 'Bruker SHELXTL'
_computing_structure_refinement 'SHELXL-97 (Sheldrick, 1997)'
_computing_structure_solution 'SHELXS-97 (Sheldrick, 1990)'
_diffrn_ambient_temperature 296(2)
_diffrn_measured_fraction_theta_full 0.982
_diffrn_measured_fraction_theta_max 0.982
_diffrn_measurement_device_type 'CCD area detector'
_diffrn_measurement_method 'phi and omega scans'
_diffrn_radiation_monochromator graphite
_diffrn_radiation_source 'fine-focus sealed tube'
_diffrn_radiation_type MoK\a
_diffrn_radiation_wavelength 0.71073
_diffrn_reflns_av_R_equivalents 0.0977
_diffrn_reflns_av_sigmaI/netI 0.0813
_diffrn_reflns_limit_h_max 9
_diffrn_reflns_limit_h_min -10
_diffrn_reflns_limit_k_max 31
_diffrn_reflns_limit_k_min -31
_diffrn_reflns_limit_l_max 11
_diffrn_reflns_limit_l_min -11
_diffrn_reflns_number 14930
_diffrn_reflns_theta_full 25.25
_diffrn_reflns_theta_max 25.25
_diffrn_reflns_theta_min 1.56
_exptl_absorpt_coefficient_mu 0.670
_exptl_absorpt_correction_type none
_exptl_crystal_colour blue
_exptl_crystal_density_diffrn 1.453
_exptl_crystal_density_method 'not measured'
_exptl_crystal_description block
_exptl_crystal_F_000 822
_exptl_crystal_size_max 0.34
_exptl_crystal_size_mid 0.26
_exptl_crystal_size_min 0.21
_refine_diff_density_max 1.340
_refine_diff_density_min -1.127
_refine_diff_density_rms 0.201
_refine_ls_extinction_method none
_refine_ls_goodness_of_fit_ref 1.196
_refine_ls_hydrogen_treatment constr
_refine_ls_matrix_type full
_refine_ls_number_parameters 251
_refine_ls_number_reflns 3210
_refine_ls_number_restraints 2
_refine_ls_restrained_S_all 1.196
_refine_ls_R_factor_all 0.1885
_refine_ls_R_factor_gt 0.1598
_refine_ls_shift/su_max 0.004
_refine_ls_shift/su_mean 0.000
_refine_ls_structure_factor_coef Fsqd
_refine_ls_weighting_details 'calc w=1/[\s^2^(Fo^2^)+(0.0000P)^2^+50.0200P] where P=(Fo^2^+2Fc^2^)/3'
_refine_ls_weighting_scheme calc
_refine_ls_wR_factor_gt 0.3678
_refine_ls_wR_factor_ref 0.3781
_reflns_number_gt 2035
_reflns_number_total 3210
_reflns_threshold_expression >2sigma(I)
_cod_data_source_file c4ra05776g2.cif
_cod_data_source_block Complex3
_cod_depositor_comments
;
The following automatic conversions were performed:

'_symmetry_cell_setting' value 'Monoclinic' changed to 'monoclinic'
according to
/usr/data/users/saulius/crontab/automatic-downloads/rss-feeds/RSC/lib/dictionaries/cif_core.dic
dictionary named 'cif_core.dic' version 2.4.2 from 2011-04-26.

Automatic conversion script
Id: cif_fix_values 2281 2013-09-26 08:29:07Z andrius 
;
_cod_original_sg_symbol_H-M P21/c
_cod_database_code 7218104

loop_
_symmetry_equiv_pos_as_xyz
'x, y, z'
'-x, y+1/2, -z+1/2'
'-x, -y, -z'
'x, -y-1/2, z-1/2'

loop_
_atom_site_label
_atom_site_type_symbol
_atom_site_fract_x
_atom_site_fract_y
_atom_site_fract_z
_atom_site_U_iso_or_equiv
_atom_site_adp_type
_atom_site_occupancy
_atom_site_symmetry_multiplicity
_atom_site_calc_flag
_atom_site_refinement_flags
C1 C 0.992(3) 0.9519(5) -0.2749(18) 0.049(4) Uani 1 1 d .
H1 H 0.9814 0.9839 -0.3204 0.058 Uiso 1 1 calc R
Cu1 Cu 1.0000 1.0000 0.0000 0.0370(7) Uani 1 2 d SD
N1 N 1.0047(19) 0.9448(4) -0.1380(13) 0.039(3) Uani 1 1 d .
O1 O 0.9319(19) 0.9242(4) 0.3592(13) 0.060(3) Uani 1 1 d .
C2 C 1.008(3) 0.8696(5) -0.2424(19) 0.061(5) Uani 1 1 d .
H2 H 1.0125 0.8346 -0.2577 0.073 Uiso 1 1 calc R
N2 N 0.996(2) 0.9076(4) -0.3413(16) 0.054(4) Uani 1 1 d .
H2A H 0.9913 0.9040 -0.4294 0.065 Uiso 1 1 calc R
O2 O 0.9986(18) 0.9324(4) 0.1726(12) 0.053(3) Uani 1 1 d D
C3 C 1.011(3) 0.8921(5) -0.1162(18) 0.048(4) Uani 1 1 d .
H3 H 1.0172 0.8751 -0.0311 0.057 Uiso 1 1 calc R
N3 N 0.7106(18) 1.0002(4) -0.1435(14) 0.040(3) Uani 1 1 d .
O3 O 0.7340(19) 0.8386(5) 0.1099(14) 0.068(3) Uani 1 1 d .
C4 C 0.580(3) 1.0335(6) -0.146(2) 0.061(5) Uani 1 1 d .
H4 H 0.6172 1.0615 -0.0756 0.074 Uiso 1 1 calc R
N4 N 0.409(2) 1.0217(5) -0.2528(18) 0.059(4) Uani 1 1 d .
H4A H 0.3096 1.0379 -0.2728 0.070 Uiso 1 1 calc R
O4 O 0.593(2) 0.8462(7) 0.252(2) 0.113(6) Uani 1 1 d D
C5 C 0.406(3) 0.9788(6) -0.332(2) 0.057(4) Uani 1 1 d .
H5 H 0.2977 0.9619 -0.4173 0.068 Uiso 1 1 calc R
C6 C 0.582(3) 0.9662(7) -0.268(2) 0.064(5) Uani 1 1 d .
H6 H 0.6189 0.9379 -0.3002 0.077 Uiso 1 1 calc R
C7 C 1.007(2) 0.9105(5) 0.2874(16) 0.039(3) Uani 1 1 d .
C8 C 1.145(2) 0.8648(6) 0.3656(19) 0.048(4) Uani 1 1 d .
C9 C 1.320(3) 0.8664(9) 0.397(2) 0.092(8) Uani 1 1 d .
H9 H 1.3406 0.8911 0.3409 0.111 Uiso 1 1 calc R
C10 C 1.471(3) 0.8353(9) 0.501(3) 0.082(6) Uani 1 1 d .
H10 H 1.5943 0.8429 0.5316 0.099 Uiso 1 1 calc R
C11 C 1.439(3) 0.7938(11) 0.560(3) 0.101(9) Uani 1 1 d .
H11 H 1.5365 0.7701 0.6219 0.121 Uiso 1 1 calc R
C12 C 1.239(3) 0.7853(8) 0.523(2) 0.071(5) Uani 1 1 d .
C13 C 1.101(3) 0.8203(6) 0.428(2) 0.060(5) Uani 1 1 d .
C14 C 1.201(4) 0.7458(9) 0.598(2) 0.084(7) Uani 1 1 d .
H14 H 1.3035 0.7257 0.6772 0.101 Uiso 1 1 calc R
C15 C 1.031(4) 0.7359(7) 0.561(2) 0.079(7) Uani 1 1 d .
H15 H 1.0109 0.7087 0.6097 0.095 Uiso 1 1 calc R
C16 C 0.882(3) 0.7671(7) 0.449(2) 0.069(5) Uani 1 1 d .
H16 H 0.7594 0.7598 0.4190 0.083 Uiso 1 1 calc R
C17 C 0.909(3) 0.8097(6) 0.376(2) 0.060(5) Uani 1 1 d .
C18 C 0.730(3) 0.8335(8) 0.246(2) 0.072(5) Uani 1 1 d D
C19 C 0.556(3) 0.8568(11) -0.025(3) 0.114(10) Uani 1 1 d .
H19A H 0.4664 0.8290 -0.0751 0.171 Uiso 1 1 calc R
H19B H 0.5726 0.8717 -0.1046 0.171 Uiso 1 1 calc R
H19C H 0.5076 0.8823 0.0116 0.171 Uiso 1 1 calc R

loop_
_atom_site_aniso_label
_atom_site_aniso_U_11
_atom_site_aniso_U_22
_atom_site_aniso_U_33
_atom_site_aniso_U_23
_atom_site_aniso_U_13
_atom_site_aniso_U_12
C1 0.094(13) 0.030(7) 0.047(8) 0.005(6) 0.055(9) 0.007(7)
Cu1 0.0581(16) 0.0327(12) 0.0337(12) -0.0052(10) 0.0343(12) 0.0018(11)
N1 0.065(8) 0.026(6) 0.033(6) -0.006(4) 0.032(6) -0.001(5)
O1 0.100(10) 0.042(6) 0.048(6) 0.003(5) 0.048(7) 0.008(6)
C2 0.122(17) 0.023(7) 0.047(9) -0.006(6) 0.053(11) 0.002(8)
N2 0.107(12) 0.037(7) 0.060(8) -0.016(6) 0.072(9) -0.014(7)
O2 0.099(9) 0.041(6) 0.054(6) 0.018(5) 0.064(7) 0.012(6)
C3 0.086(12) 0.027(7) 0.042(8) 0.000(6) 0.044(9) -0.001(7)
N3 0.058(8) 0.031(6) 0.049(6) -0.006(5) 0.041(6) 0.006(6)
O3 0.074(9) 0.085(9) 0.044(6) 0.001(6) 0.034(7) 0.001(7)
C4 0.059(12) 0.054(10) 0.063(11) -0.019(8) 0.030(10) 0.008(8)
N4 0.052(9) 0.064(9) 0.066(9) -0.005(7) 0.038(8) 0.013(7)
O4 0.071(11) 0.117(14) 0.153(17) 0.010(12) 0.066(12) -0.002(10)
C5 0.055(11) 0.064(10) 0.059(10) -0.023(8) 0.037(9) -0.007(8)
C6 0.058(12) 0.071(12) 0.058(11) -0.031(9) 0.031(10) -0.008(9)
C7 0.071(11) 0.028(7) 0.038(7) -0.007(5) 0.043(8) -0.004(6)
C8 0.043(10) 0.050(9) 0.048(9) 0.004(7) 0.024(8) 0.007(7)
C9 0.098(18) 0.127(19) 0.046(11) 0.024(11) 0.039(12) 0.054(15)
C10 0.076(15) 0.096(16) 0.084(14) 0.031(13) 0.051(13) 0.033(12)
C11 0.078(17) 0.16(3) 0.054(12) 0.015(14) 0.030(12) 0.040(16)
C12 0.083(15) 0.079(13) 0.048(10) 0.014(9) 0.036(11) 0.007(11)
C13 0.080(13) 0.040(9) 0.052(9) -0.007(7) 0.032(10) 0.021(9)
C14 0.102(18) 0.089(16) 0.058(12) 0.022(10) 0.045(13) -0.004(13)
C15 0.15(2) 0.046(10) 0.076(13) 0.021(9) 0.088(16) 0.006(12)
C16 0.090(15) 0.082(13) 0.060(11) -0.001(10) 0.058(11) -0.008(11)
C17 0.069(13) 0.039(9) 0.059(10) -0.003(7) 0.030(10) 0.009(8)
C18 0.070(14) 0.079(13) 0.057(11) -0.002(10) 0.031(11) -0.013(11)
C19 0.077(16) 0.17(3) 0.059(13) -0.007(15) 0.021(12) 0.066(17)

loop_
_atom_type_symbol
_atom_type_description
_atom_type_scat_dispersion_real
_atom_type_scat_dispersion_imag
_atom_type_scat_source
C C 0.0033 0.0016 'International Tables Vol C Tables 4.2.6.8 and 6.1.1.4'
H H 0.0000 0.0000 'International Tables Vol C Tables 4.2.6.8 and 6.1.1.4'
Cu Cu 0.3201 1.2651 'International Tables Vol C Tables 4.2.6.8 and 6.1.1.4'
N N 0.0061 0.0033 'International Tables Vol C Tables 4.2.6.8 and 6.1.1.4'
O O 0.0106 0.0060 'International Tables Vol C Tables 4.2.6.8 and 6.1.1.4'

loop_
_geom_angle_atom_site_label_1
_geom_angle_atom_site_label_2
_geom_angle_atom_site_label_3
_geom_angle
_geom_angle_site_symmetry_1
_geom_angle_site_symmetry_3
N1 C1 N2 112.2(12) . .
N1 C1 H1 123.9 . .
N2 C1 H1 123.9 . .
N1 Cu1 N1 180.0(8) 3_775 .
N1 Cu1 N3 90.9(5) 3_775 3_775
N1 Cu1 N3 89.1(5) . 3_775
N1 Cu1 N3 89.1(5) 3_775 .
N1 Cu1 N3 90.9(5) . .
N3 Cu1 N3 179.998(2) 3_775 .
N1 Cu1 O2 91.6(4) 3_775 .
N1 Cu1 O2 88.4(4) . .
N3 Cu1 O2 90.0(4) 3_775 .
N3 Cu1 O2 90.0(4) . .
C1 N1 C3 105.8(11) . .
C1 N1 Cu1 125.8(9) . .
C3 N1 Cu1 128.3(9) . .
N2 C2 C3 107.6(12) . .
N2 C2 H2 126.2 . .
C3 C2 H2 126.2 . .
C1 N2 C2 106.7(11) . .
C1 N2 H2A 126.7 . .
C2 N2 H2A 126.7 . .
C7 O2 Cu1 161.5(9) . .
C2 C3 N1 107.7(12) . .
C2 C3 H3 126.1 . .
N1 C3 H3 126.1 . .
C6 N3 C4 99.9(13) . .
C6 N3 Cu1 129.7(10) . .
C4 N3 Cu1 130.4(10) . .
C18 O3 C19 110.3(16) . .
N4 C4 N3 112.6(14) . .
N4 C4 H4 123.7 . .
N3 C4 H4 123.7 . .
C4 N4 C5 108.4(15) . .
C4 N4 H4A 125.8 . .
C5 N4 H4A 125.8 . .
C6 C5 N4 107.4(16) . .
C6 C5 H5 126.3 . .
N4 C5 H5 126.3 . .
C5 C6 N3 111.7(15) . .
C5 C6 H6 124.2 . .
N3 C6 H6 124.2 . .
O2 C7 O1 127.8(13) . .
O2 C7 C8 116.5(13) . .
O1 C7 C8 115.2(12) . .
C9 C8 C13 116.8(17) . .
C9 C8 C7 121.1(16) . .
C13 C8 C7 121.7(14) . .
C8 C9 C10 126(2) . .
C8 C9 H9 116.8 . .
C10 C9 H9 116.8 . .
C11 C10 C9 118(2) . .
C11 C10 H10 120.8 . .
C9 C10 H10 120.8 . .
C10 C11 C12 120(2) . .
C10 C11 H11 120.2 . .
C12 C11 H11 120.2 . .
C13 C12 C14 120(2) . .
C13 C12 C11 117.6(19) . .
C14 C12 C11 123(2) . .
C12 C13 C17 118.4(18) . .
C12 C13 C8 120.1(19) . .
C17 C13 C8 121.1(15) . .
C15 C14 C12 123(2) . .
C15 C14 H14 118.3 . .
C12 C14 H14 118.3 . .
C14 C15 C16 117.8(18) . .
C14 C15 H15 121.1 . .
C16 C15 H15 121.1 . .
C15 C16 C17 123(2) . .
C15 C16 H16 118.7 . .
C17 C16 H16 118.7 . .
C16 C17 C13 116.7(17) . .
C16 C17 C18 113.5(19) . .
C13 C17 C18 129.5(17) . .
O4 C18 O3 125.0(19) . .
O4 C18 C17 127.2(19) . .
O3 C18 C17 107.8(17) . .
O3 C19 H19A 109.5 . .
O3 C19 H19B 109.5 . .
H19A C19 H19B 109.5 . .
O3 C19 H19C 109.5 . .
H19A C19 H19C 109.5 . .
H19B C19 H19C 109.5 . .

loop_
_geom_bond_atom_site_label_1
_geom_bond_atom_site_label_2
_geom_bond_distance
_geom_bond_site_symmetry_2
C1 N1 1.314(16) .
C1 N2 1.342(16) .
C1 H1 0.9300 .
Cu1 N1 2.006(10) 3_775
Cu1 N1 2.006(10) .
Cu1 N3 2.014(12) 3_775
Cu1 N3 2.014(12) .
Cu1 O2 2.468(8) .
N1 C3 1.390(16) .
O1 C7 1.256(16) .
C2 N2 1.359(18) .
C2 C3 1.370(19) .
C2 H2 0.9300 .
N2 H2A 0.8600 .
O2 C7 1.241(14) .
C3 H3 0.9300 .
N3 C6 1.399(19) .
N3 C4 1.400(19) .
O3 C18 1.38(2) .
O3 C19 1.41(2) .
C4 N4 1.25(2) .
C4 H4 0.9300 .
N4 C5 1.363(19) .
N4 H4A 0.8600 .
O4 C18 1.244(16) .
C5 C6 1.29(2) .
C5 H5 0.9300 .
C6 H6 0.9300 .
C7 C8 1.53(2) .
C8 C9 1.34(3) .
C8 C13 1.47(2) .
C9 C10 1.36(3) .
C9 H9 0.9300 .
C10 C11 1.33(3) .
C10 H10 0.9300 .
C11 C12 1.54(3) .
C11 H11 0.9300 .
C12 C13 1.35(2) .
C12 C14 1.41(3) .
C13 C17 1.43(3) .
C14 C15 1.30(3) .
C14 H14 0.9300 .
C15 C16 1.37(3) .
C15 H15 0.9300 .
C16 C17 1.42(2) .
C16 H16 0.9300 .
C17 C18 1.45(3) .
C19 H19A 0.9600 .
C19 H19B 0.9600 .
C19 H19C 0.9600 .

loop_
_geom_torsion_atom_site_label_1
_geom_torsion_atom_site_label_2
_geom_torsion_atom_site_label_3
_geom_torsion_atom_site_label_4
_geom_torsion
_geom_torsion_site_symmetry_1
N2 C1 N1 C3 -2(2) .
N2 C1 N1 Cu1 -178.8(11) .
N1 Cu1 N1 C1 173(8) 3_775
N3 Cu1 N1 C1 -95.7(14) 3_775
N3 Cu1 N1 C1 84.3(14) .
O2 Cu1 N1 C1 174.3(14) .
N1 Cu1 N1 C3 -3(9) 3_775
N3 Cu1 N1 C3 88.1(14) 3_775
N3 Cu1 N1 C3 -91.9(14) .
O2 Cu1 N1 C3 -1.9(14) .
N1 C1 N2 C2 1(2) .
C3 C2 N2 C1 0(2) .
N1 Cu1 O2 C7 -10(4) 3_775
N1 Cu1 O2 C7 170(4) .
N3 Cu1 O2 C7 81(4) 3_775
N3 Cu1 O2 C7 -99(4) .
N2 C2 C3 N1 -1(2) .
C1 N1 C3 C2 2(2) .
Cu1 N1 C3 C2 178.6(12) .
N1 Cu1 N3 C6 -170.0(14) 3_775
N1 Cu1 N3 C6 10.0(14) .
N3 Cu1 N3 C6 -13(3) 3_775
O2 Cu1 N3 C6 -78.4(14) .
N1 Cu1 N3 C4 8.6(14) 3_775
N1 Cu1 N3 C4 -171.4(14) .
N3 Cu1 N3 C4 166(3) 3_775
O2 Cu1 N3 C4 100.3(14) .
C6 N3 C4 N4 -1(2) .
Cu1 N3 C4 N4 -179.8(12) .
N3 C4 N4 C5 1(2) .
C4 N4 C5 C6 0(2) .
N4 C5 C6 N3 -1(2) .
C4 N3 C6 C5 1(2) .
Cu1 N3 C6 C5 179.8(12) .
Cu1 O2 C7 O1 43(5) .
Cu1 O2 C7 C8 -129(3) .
O2 C7 C8 C9 42(2) .
O1 C7 C8 C9 -130.9(17) .
O2 C7 C8 C13 -145.5(15) .
O1 C7 C8 C13 41(2) .
C13 C8 C9 C10 -11(3) .
C7 C8 C9 C10 162(2) .
C8 C9 C10 C11 12(4) .
C9 C10 C11 C12 -7(3) .
C10 C11 C12 C13 2(3) .
C10 C11 C12 C14 -172(2) .
C14 C12 C13 C17 -14(3) .
C11 C12 C13 C17 171.9(16) .
C14 C12 C13 C8 173.0(16) .
C11 C12 C13 C8 -1(3) .
C9 C8 C13 C12 5(2) .
C7 C8 C13 C12 -167.5(15) .
C9 C8 C13 C17 -167.6(16) .
C7 C8 C13 C17 20(2) .
C13 C12 C14 C15 11(3) .
C11 C12 C14 C15 -175(2) .
C12 C14 C15 C16 -2(3) .
C14 C15 C16 C17 -2(3) .
C15 C16 C17 C13 -2(3) .
C15 C16 C17 C18 173.1(17) .
C12 C13 C17 C16 10(2) .
C8 C13 C17 C16 -177.3(15) .
C12 C13 C17 C18 -164.2(18) .
C8 C13 C17 C18 9(3) .
C19 O3 C18 O4 -4(3) .
C19 O3 C18 C17 174.1(18) .
C16 C17 C18 O4 48(3) .
C13 C17 C18 O4 -137(2) .
C16 C17 C18 O3 -129.6(16) .
C13 C17 C18 O3 45(2) .
